data_7047995
loop_
_publ_author_name
'Langer, Philipp'
'Yang, Lixu'
'Pfeiffer, Constance R.'
'Lewis, William'
'Champness, Neil R.'

_publ_section_title
;
 Restricting shuttling in bis(imidazolium)&#x2026;pillar[5]arene rotaxanes
 using metal coordination.
;
_journal_issue 1
_journal_name_full 'Dalton transactions (Cambridge, England : 2003)'
_journal_page_first 58
_journal_page_last 64
_journal_paper_doi 10.1039/c8dt04096f
_journal_volume 48
_journal_year 2018
_chemical_formula_moiety 'C30 H39 Cl1.09 I1.91 N4 Pd, C45 H50 O10'
_chemical_formula_sum 'C79.25 H93.25 Cl13.84 I1.91 N4 O10 Pd'
_chemical_formula_weight 2101.46
_space_group_crystal_system monoclinic
_space_group_IT_number 14
_space_group_name_Hall '-P 2yn'
_space_group_name_H-M_alt 'P 1 21/n 1'
_symmetry_space_group_name_Hall '-P 2yn'
_symmetry_space_group_name_H-M 'P 1 21/n 1'
_atom_sites_solution_hydrogens geom
_atom_sites_solution_primary dual
_audit_creation_date 2018-05-31
_audit_creation_method
;
Olex2 1.2
(compiled 2018.05.18 svn.r3508 for OlexSys, GUI svn.r5497)
;
_audit_update_record
;
2018-08-06 deposited with the CCDC.
2018-10-31 downloaded from the CCDC.
;
_cell_angle_alpha 90
_cell_angle_beta 92.023(10)
_cell_angle_gamma 90
_cell_formula_units_Z 4
_cell_length_a 16.515(2)
_cell_length_b 22.309(3)
_cell_length_c 24.313(2)
_cell_measurement_reflns_used 930
_cell_measurement_temperature 120(2)
_cell_measurement_theta_max 38.9410
_cell_measurement_theta_min 2.6790
_cell_volume 8952.1(18)
_computing_cell_refinement 'CrysAlisPro 1.171.39.46 (Rigaku OD, 2018)'
_computing_data_collection 'CrysAlisPro 1.171.39.46 (Rigaku OD, 2018)'
_computing_data_reduction 'CrysAlisPro 1.171.39.46 (Rigaku OD, 2018)'
_computing_molecular_graphics 'Olex2 (Dolomanov et al., 2009)'
_computing_publication_material 'Olex2 (Dolomanov et al., 2009)'
_computing_structure_refinement 'ShelXL (Sheldrick, 2015)'
_computing_structure_solution 'ShelXT (Sheldrick, 2015)'
_diffrn_ambient_environment N~2~
_diffrn_ambient_temperature 120(2)
_diffrn_crystal_treatment 'flash frozen in gaseous N2'
_diffrn_detector 'CCD area detector'
_diffrn_detector_area_resol_mean 4.2207
_diffrn_detector_type 'Agilent Diffraction Titan S2 detector'
_diffrn_measured_fraction_theta_full 0.913
_diffrn_measured_fraction_theta_max 0.913
_diffrn_measurement_details
;
List of Runs (angles in degrees, time in seconds):

  # Type    Start    End  Width  t~exp~   \w     \q     \k     \f   Frames
#--------------------------------------------------------------------------
  1  \w    -56.00 -27.00   1.00   50.00    --  -42.81  19.00-120.00   29
  2  \w    -46.00  28.00   1.00   50.00    --  -42.81  38.00   0.00   74
  3  \w    -42.00  26.00   1.00   50.00    --  -42.81  38.00-120.00   68
  4  \w    -41.00  25.00   1.00   50.00    --  -42.81  38.00 120.00   66
  5  \w     35.00  97.00   1.00  200.00    --  102.38 -45.00  90.00   62
  6  \w     47.00  93.00   1.00  200.00    --  102.38 -45.00 -90.00   46
  7  \w     30.00  81.00   1.00  200.00    --  102.38 -30.00  30.00   51
  8  \w    118.00 173.00   1.00  200.00    --  102.38  30.00 120.00   55
  9  \w     32.00  87.00   1.00  200.00    --  102.38 -30.00 -30.00   55
 10  \w     88.00 120.00   1.00  200.00    --  102.38  45.00-150.00   32
;
_diffrn_measurement_device '\k-geometry diffractometer'
_diffrn_measurement_device_type 'SuperNova, Titan S2'
_diffrn_measurement_method '\w scans'
_diffrn_measurement_specimen_support 'MiTeGen micromount'
_diffrn_orient_matrix_type 'CrysAlisPro convention (1999,Acta A55,543-557)'
_diffrn_orient_matrix_UB_11 0.0135260000
_diffrn_orient_matrix_UB_12 -0.0454368000
_diffrn_orient_matrix_UB_13 -0.0464720000
_diffrn_orient_matrix_UB_21 0.0884001000
_diffrn_orient_matrix_UB_22 0.0212921000
_diffrn_orient_matrix_UB_23 -0.0034318000
_diffrn_orient_matrix_UB_31 0.0265471000
_diffrn_orient_matrix_UB_32 -0.0474458000
_diffrn_orient_matrix_UB_33 0.0430477000
_diffrn_radiation_monochromator mirror
_diffrn_radiation_probe x-ray
_diffrn_radiation_type CuK\a
_diffrn_radiation_wavelength 1.54184
_diffrn_reflns_av_R_equivalents 0.2595
_diffrn_reflns_av_unetI/netI 0.3588
_diffrn_reflns_Laue_measured_fraction_full 0.913
_diffrn_reflns_Laue_measured_fraction_max 0.913
_diffrn_reflns_limit_h_max 19
_diffrn_reflns_limit_h_min -17
_diffrn_reflns_limit_k_max 16
_diffrn_reflns_limit_k_min -26
_diffrn_reflns_limit_l_max 28
_diffrn_reflns_limit_l_min -28
_diffrn_reflns_number 25705
_diffrn_reflns_point_group_measured_fraction_full 0.913
_diffrn_reflns_point_group_measured_fraction_max 0.913
_diffrn_reflns_theta_full 66.601
_diffrn_reflns_theta_max 66.601
_diffrn_reflns_theta_min 2.689
_diffrn_source 'microfocus sealed tube'
_diffrn_source_type 'Agilent Diffraction microfocus tube'
_exptl_absorpt_coefficient_mu 11.106
_exptl_absorpt_correction_T_max 0.976
_exptl_absorpt_correction_T_min 0.797
_exptl_absorpt_correction_type gaussian
_exptl_absorpt_process_details
;
CrysAlisPro 1.171.39.46 (Rigaku Oxford Diffraction, 2018)
Numerical absorption correction based on gaussian integration over
            a multifaceted crystal model
Empirical absorption correction using spherical harmonics,
 implemented in SCALE3 ABSPACK scaling algorithm.
;
_exptl_crystal_colour 'clear yellow'
_exptl_crystal_colour_lustre clear
_exptl_crystal_colour_primary yellow
_exptl_crystal_density_diffrn 1.559
_exptl_crystal_description plate
_exptl_crystal_F_000 4237
_exptl_crystal_size_max 0.129
_exptl_crystal_size_mid 0.094
_exptl_crystal_size_min 0.026
_refine_diff_density_max 1.168
_refine_diff_density_min -0.705
_refine_diff_density_rms 0.130
_refine_ls_extinction_coef 0.00092(13)
_refine_ls_extinction_expression Fc^*^=kFc[1+0.001xFc^2^\l^3^/sin(2\q)]^-1/4^
_refine_ls_extinction_method 'SHELXL-2018/3 (Sheldrick 2018)'
_refine_ls_goodness_of_fit_ref 0.930
_refine_ls_hydrogen_treatment constr
_refine_ls_matrix_type full
_refine_ls_number_parameters 770
_refine_ls_number_reflns 14455
_refine_ls_number_restraints 2231
_refine_ls_restrained_S_all 0.900
_refine_ls_R_factor_all 0.4321
_refine_ls_R_factor_gt 0.2550
_refine_ls_shift/su_max 0.002
_refine_ls_shift/su_mean 0.000
_refine_ls_structure_factor_coef Fsqd
_refine_ls_weighting_details 'w=1/[\s^2^(Fo^2^)+(0.2000P)^2^] where P=(Fo^2^+2Fc^2^)/3'
_refine_ls_weighting_scheme calc
_refine_ls_wR_factor_gt 0.5236
_refine_ls_wR_factor_ref 0.6260
_reflns_Friedel_coverage 0.000
_reflns_number_gt 1851
_reflns_number_total 14455
_reflns_threshold_expression 'I > 2\s(I)'
_cod_data_source_file c8dt04096f2.cif
_cod_data_source_block pdpelf_sq
_cod_depositor_comments 'Adding full bibliography for 7047987--7047996.cif.'
_cod_original_cell_volume 8952.2(18)
_cod_database_code 7047995
_nottingham_internal_coll_name PDPELF
_nottingham_internal_coll_number 17593
_nottingham_internal_coll_client PEL/NRC
_nottingham_internal_coll_type custom
_nottingham_internal_coll_frame_method '\w scans'
_nottingham_internal_coll_frame_time '200.00, 50.00'
_nottingham_internal_coll_frame_width 1.00
_nottingham_internal_coll_user pcxpl
_nottingham_internal_coll_date 20/03/2018
_nottingham_internal_coll_location NOTTS
_nottingham_internal_coll_instrument 'GVA, PL13110002'
_nottingham_internal_process_date 30/05/2018
_nottingham_internal_process_user pczwl
_nottingham_internal_solution_date 21/3/2018
_nottingham_internal_solution_user pczwl
_nottingham_internal_refinement_date 30/5/2018
_nottingham_internal_refinement_user pczwl
_nottingham_internal_validation_date 30/5/2018
_nottingham_internal_validation_user pczwl
_nottingham_internal_archive_date 30/5/2018
_platon_squeeze_void_probe_radius 1.20
_shelx_shelxl_version_number 2018/3
_chemical_oxdiff_formula C75H89Br2ClN4O10Pd
_chemical_oxdiff_usercomment 'PDPELF #17593 GVA-1414 IN FOMBLIN FILM ON A MICROMOUNT FOR PEL/NRC'
_shelx_space_group_comment
;
The symmetry employed for this shelxl refinement is uniquely defined
by the following loop, which should always be used as a source of
symmetry information in preference to the above space-group names.
They are only intended as comments.
;
_shelx_estimated_absorpt_t_max 0.761
_shelx_estimated_absorpt_t_min 0.328
_reflns_odcompleteness_completeness 91.25
_reflns_odcompleteness_iscentric 1
_reflns_odcompleteness_theta 66.49
_olex2_refinement_description
;
1. Fixed Uiso
 At 1.2 times of:
  All C(H) groups, All C(H,H) groups
 At 1.5 times of:
  All C(H,H,H) groups
2. Restrained distances
 H83A-H90A
 -1.9 with sigma of 0.02
 C34B-C35B \\sim C30B-C35B \\sim C30B-C31B \\sim C31B-C32B \\sim C33B-C32B
\\sim C33B-C34B
 with sigma of 0.02
 C28B-C23B \\sim C23B-C25B
 with sigma of 0.02
 N24B-C23B \\sim N18B-C20B
 with sigma of 0.02
 C23B-C22B \\sim C21B-C22B \\sim C21B-C20B
 with sigma of 0.02
 C19B-C20B \\sim C20B-C17B
 with sigma of 0.02
 C23B-C21B \\sim C22B-C20B
 with sigma of 0.02
 C10B-C5B \\sim C6B-C5B \\sim C7B-C6B \\sim C8B-C7B \\sim C9B-C8B \\sim C10B-C9B
 with sigma of 0.02
 C5B-C7B \\sim C6B-C8B \\sim C7B-C9B \\sim C8B-C10B \\sim C9B-C5B \\sim
C10B-C6B \\sim C30B-C32B ~
 C31B-C33B \\sim C32B-C34B \\sim C33B-C35B \\sim C34B-C30B \\sim C35B-C31B
 with sigma of 0.02
 C6B-C14B \\sim C14B-C10B \\sim C31B-C29B \\sim C29B-C35B
 with sigma of 0.02
 C19B-C14B \\sim C14B-C16B
 with sigma of 0.02
 C26B-C25B \\sim C16B-C17B
 with sigma of 0.02
 N27B-C29B \\sim N15B-C14B \\sim N18B-C20B \\sim N24B-C23B
 with sigma of 0.02
 C19B-C20B \\sim C20B-C17B \\sim C23B-C25B \\sim C25B-C28B \\sim C26B-C29B
\\sim C29B-C28B \\sim C19B-
 C14B \\sim C14B-C16B
 with sigma of 0.02
 N15B-C14B \\sim N18B-C20B \\sim N24B-C23B \\sim N27B-C29B
 with sigma of 0.02
 C30B-C29B \\sim C14B-C5B
 with sigma of 0.02
 C10B-C5B \\sim C6B-C5B \\sim C10B-C9B \\sim C9B-C8B \\sim C8B-C7B \\sim
C7B-C6B \\sim C35B-C30B ~
 C31B-C30B \\sim C32B-C31B \\sim C35B-C34B \\sim C34B-C33B \\sim C33B-C32B
 with sigma of 0.02
 N15B-C14B \\sim C14B-C5B \\sim N18B-C20B \\sim C20B-C21B \\sim C21B-C22B \\sim
C22B-C23B \\sim N24B-
 C23B \\sim N27B-C29B \\sim C30B-C29B
 with sigma of 0.02
 C11B-C6B \\sim C13B-C10B \\sim C12B-C8B
 with sigma of 0.02
 H13B-H14B \\sim H14B-H13A
 with sigma of 0.02
 C38B-C35B \\sim C31B-C36B \\sim C33B-C37B
 with sigma of 0.02
 C5B-C11B \\sim C11B-C7B \\sim C7B-C12B \\sim C12B-C9B \\sim C9B-C13B \\sim
C13B-C5B \\sim C30B-C38B ~
 C38B-C34B \\sim C30B-C36B \\sim C36B-C32B \\sim C32B-C37B \\sim C37B-C34B
 with sigma of 0.02
 H36A-H29A \\sim H29A-H36B
 with sigma of 0.02
 I4B-Pd1B \\sim I3B-Pd1B \\sim I2B-Pd1B
 with sigma of 0.02
 Pd1B-Cl2B \\sim Pd1B-Cl4B \\sim Pd1B-Cl3B
 with sigma of 0.02
 C83A-C91A \\sim C91A-C81A
 with sigma of 0.02
 C84A-C71A \\sim C71A-C86A \\sim C63A-C71A \\sim C71A-C61A \\sim C64A-C51A
\\sim C51A-C66A \\sim C41A-
 C51A \\sim C51A-C43A \\sim C44A-C31A \\sim C31A-C46A \\sim C23A-C31A \\sim
C31A-C21A \\sim C24A-C11A ~
 C11A-C26A \\sim C3A-C11A \\sim C11A-C1A \\sim C4A-C91A \\sim C91A-C6A
 with sigma of 0.02
 C25A-C11A \\sim C2A-C11A \\sim C91A-C5A \\sim C91A-C82A \\sim C71A-C85A \\sim
C62A-C71A \\sim C65A-
 C51A \\sim C42A-C51A \\sim C22A-C31A \\sim C45A-C31A
 with sigma of 0.02
 O29A-C24A \\sim O9A-C4A \\sim O89A-C84A \\sim O69A-C64A \\sim O49A-C44A \\sim
O47A-C41A \\sim O27A-
 C21A \\sim O7A-C1A \\sim O87A-C81A \\sim O67A-C61A
 with sigma of 0.02
 C82A-O87A \\sim O87A-C86A \\sim C62A-O67A \\sim O67A-C66A \\sim C42A-O47A
\\sim O47A-C46A \\sim C22A-
 O27A \\sim O27A-C26A \\sim C2A-O7A \\sim O7A-C6A \\sim C3A-O9A \\sim O9A-C5A
\\sim C83A-O89A \\sim O89A-
 C85A \\sim C63A-O69A \\sim O69A-C65A \\sim C43A-O49A \\sim O49A-C45A \\sim
C23A-O29A \\sim O29A-C25A
 with sigma of 0.02
 O69A-C70A \\sim O89A-C90A \\sim O9A-C10A \\sim O49A-C50A \\sim O29A-C30A \\sim
O27A-C28A \\sim O7A-
 C8A \\sim O87A-C88A \\sim O47A-C48A \\sim O67A-C68A
 with sigma of 0.02
 C4A-C10A \\sim C24A-C30A \\sim C44A-C50A \\sim C64A-C70A \\sim C84A-C90A \\sim
C81A-C88A \\sim C61A-
 C68A \\sim C41A-C48A \\sim C21A-C28A \\sim C1A-C8A
 with sigma of 0.02
 H90A-H11E_$1 \\sim H11E_$1-H90C
 with sigma of 0.04
3. Restrained planarity
 C51A, C61A, C62A, C63A, C64A, C65A, C66A, O67A, O69A, C71A
 with sigma of 0.1
 C31A, C41A, C42A, C43A, C44A, C45A, C46A, O47A, O49A, C51A
 with sigma of 0.1
 C11A, C21A, C22A, C23A, C24A, C25A, C26A, O27A, O29A, C31A
 with sigma of 0.1
 C1A, C2A, C3A, C4A, C5A, C6A, O7A, O9A, C11A, C91A
 with sigma of 0.1
 C23B, N24B, C25B, C26B, N27B, C28B, C29B
 with sigma of 0.1
 C5B, C6B, C7B, C8B, C9B, C10B, C11B, C12B, C13B, C14B
 with sigma of 0.1
 Pd1B, I2B, C14B, N15B, C16B, C17B, N18B, C19B, C20B
 with sigma of 0.1
 C30B, C31B, C32B, C33B, C34B, C35B, C36B, C37B, C38B
 with sigma of 0.1
 C71A, C81A, C82A, C83A, C84A, C85A, C86A, O87A, O89A, C91A
 with sigma of 0.1
4. Uiso/Uaniso restraints and constraints
All non-hydrogen atoms have similar U: within 2A with sigma of 0.01 and sigma
for terminal atoms of 0.02
5. Rigid body (RIGU) restrains
 All non-hydrogen atoms
 with sigma for 1-2 distances of 0.004 and sigma for 1-3 distances of 0.004
6. Others
 Sof(I2B)=1-FVAR(1)
 Sof(Cl2B)=FVAR(1)
 Sof(Cl4B)=1-FVAR(2)
 Sof(I4B)=FVAR(2)
 Sof(Cl3B)=1-FVAR(3)
 Sof(I3B)=FVAR(3)
7.a Secondary CH2 refined with riding coordinates:
 C14B(H14A,H14B), C20B(H20A,H20B), C21B(H21A,H21B), C22B(H22A,H22B), C23B(H23B,
 H23C), C29B(H29A,H29B), C11A(H11A,H11B), C31A(H31A,H31B), C51A(H51A,H51B),
 C71A(H71A,H71B), C91A(H91A,H91B)
7.b Me refined with riding coordinates:
 C11B(H11C,H11D,H11E), C12B(H12A,H12B,H12C), C37B(H37A,H37B,H37C), C38B(H38A,
 H38B,H38C), C8A(H8AA,H8AB,H8AC), C10A(H10A,H10B,H10C), C28A(H28A,H28B,H28C),
 C30A(H30A,H30B,H30C), C48A(H48A,H48B,H48C), C50A(H50A,H50B,H50C), C68A(H68A,
 H68B,H68C), C70A(H70A,H70B,H70C), C88A(H88A,H88B,H88C)
7.c Aromatic/amide H refined with riding coordinates:
 C7B(H7B), C9B(H9B), C16B(H16B), C17B(H17B), C28B(H28D), C25B(H25B),
 C26B(H26B), C34B(H34B), C32B(H32B), C6A(H6A), C3A(H3A), C26A(H26A), C23A(H23A),
  C43A(H43A), C46A(H46A), C63A(H63A), C66A(H66A), C86A(H86A), C83A(H83A)
7.d Fitted pentagon refined as free rotating group:
 N15B(C16B,C17B,N18B,C19B), N27B(C28B,N24B,C25B,C26B)
7.e Fitted hexagon refined as free rotating group:
 C5B(C6B,C7B,C8B,C9B,C10B), C30B(C35B,C34B,C33B,C32B,C31B), C2A(C1A,C6A,C5A,
 C4A,C3A), C22A(C21A,C26A,C25A,C24A,C23A), C42A(C43A,C44A,C45A,C46A,C41A),
 C62A(C63A,C64A,C65A,C66A,C61A), C82A(C81A,C86A,C85A,C84A,C83A)
7.f Idealised Me refined as rotating group:
 C13B(H13A,H13B,H13C), C36B(H36A,H36B,H36C), C90A(H90A,H90B,H90C)
;
_olex2_date_sample_data_collection 2018-03-20
_olex2_date_sample_submission 2018-03-12
_olex2_exptl_crystal_mounting_method 'in fomblin film on a micromount'
_olex2_submission_original_sample_id PL411
_olex2_submission_special_instructions 'No special instructions were received'
_oxdiff_exptl_absorpt_empirical_details
;
Empirical correction (ABSPACK) includes:
- Absorption correction using spherical harmonics
- Frame scaling
;
_oxdiff_exptl_absorpt_empirical_full_max 3.174
_oxdiff_exptl_absorpt_empirical_full_min 0.531

loop_
_space_group_symop_operation_xyz
'x, y, z'
'-x+1/2, y+1/2, -z+1/2'
'-x, -y, -z'
'x-1/2, -y-1/2, z-1/2'

loop_
_atom_site_label
_atom_site_type_symbol
_atom_site_fract_x
_atom_site_fract_y
_atom_site_fract_z
_atom_site_U_iso_or_equiv
_atom_site_adp_type
_atom_site_occupancy
_atom_site_site_symmetry_order
_atom_site_calc_flag
_atom_site_refinement_flags_posn
_atom_site_refinement_flags_adp
_atom_site_refinement_flags_occupancy
_atom_site_disorder_assembly
_atom_site_disorder_group
Pd1B Pd 0.4523(2) 0.84353(17) 0.64002(14) 0.216(2) Uani 1 1 d D U . . .
I2B I 0.5767(11) 0.7709(7) 0.6493(7) 0.213(7) Uani 0.269(11) 1 d D U P A 2
Cl2B Cl 0.5777(17) 0.7938(10) 0.6617(10) 0.213(8) Uani 0.731(11) 1 d D U P A 1
I3B I 0.5174(4) 0.8989(4) 0.5603(3) 0.214(3) Uani 0.785(12) 1 d D U P A 1
Cl3B Cl 0.483(6) 0.904(6) 0.562(4) 0.206(12) Uani 0.215(12) 1 d D U P A 2
I4B I 0.3659(3) 0.8019(3) 0.7196(2) 0.227(3) Uani 0.855(12) 1 d D U P A 1
Cl4B Cl 0.408(9) 0.795(8) 0.722(4) 0.220(12) Uani 0.145(12) 1 d D U P A 2
C5B C 0.3448(13) 1.0452(8) 0.6811(8) 0.276(7) Uani 1 1 d D U . . .
C6B C 0.3725(14) 1.0821(10) 0.6396(9) 0.279(8) Uani 1 1 d DG U . . .
C7B C 0.3515(16) 1.1424(9) 0.6384(10) 0.282(8) Uani 1 1 d DG U . . .
H7B H 0.370368 1.167548 0.610048 0.338 Uiso 1 1 calc R . . . .
C8B C 0.3029(16) 1.1659(9) 0.6786(11) 0.286(9) Uani 1 1 d DG U . . .
C9B C 0.2752(15) 1.1291(10) 0.7201(10) 0.285(8) Uani 1 1 d DG U . . .
H9B H 0.242015 1.145194 0.747600 0.342 Uiso 1 1 calc R . . . .
C10B C 0.2962(14) 1.0688(10) 0.7214(8) 0.280(8) Uani 1 1 d DG U . . .
C11B C 0.424(2) 1.0572(14) 0.5959(14) 0.296(12) Uani 1 1 d D U . . .
H11C H 0.432855 1.014359 0.602669 0.444 Uiso 1 1 calc R . . . .
H11D H 0.395899 1.062523 0.559949 0.444 Uiso 1 1 calc R . . . .
H11E H 0.475692 1.078216 0.596376 0.444 Uiso 1 1 calc DR . . . .
C12B C 0.281(2) 1.2307(13) 0.6776(16) 0.294(12) Uani 1 1 d D U . . .
H12A H 0.305716 1.249870 0.645893 0.441 Uiso 1 1 calc R . . . .
H12B H 0.222430 1.235084 0.674749 0.441 Uiso 1 1 calc R . . . .
H12C H 0.302169 1.249813 0.711587 0.441 Uiso 1 1 calc R . . . .
C13B C 0.268(2) 1.0299(14) 0.7663(13) 0.284(12) Uani 1 1 d D U . . .
H13A H 0.314798 1.016702 0.789221 0.426 Uiso 1 1 calc DGR . . . .
H13B H 0.240182 0.994784 0.750522 0.426 Uiso 1 1 calc DGR . . . .
H13C H 0.230742 1.052408 0.788971 0.426 Uiso 1 1 calc GR . . . .
C14B C 0.3631(17) 0.9839(9) 0.6808(10) 0.270(7) Uani 1 1 d D U . . .
H14A H 0.421809 0.980241 0.674505 0.324 Uiso 1 1 calc R . . . .
H14B H 0.354453 0.968588 0.718372 0.324 Uiso 1 1 calc DR . . . .
N15B N 0.3239(13) 0.9457(9) 0.6448(8) 0.264(6) Uani 1 1 d D U . . .
C16B C 0.2458(13) 0.9551(11) 0.6200(10) 0.266(6) Uani 1 1 d DG U . . .
H16B H 0.212077 0.988959 0.625371 0.319 Uiso 1 1 calc R . . . .
C17B C 0.2271(13) 0.9052(12) 0.5856(10) 0.262(7) Uani 1 1 d DG U . . .
H17B H 0.178674 0.899753 0.563969 0.314 Uiso 1 1 calc R . . . .
N18B N 0.2936(14) 0.8649(10) 0.5892(8) 0.257(6) Uani 1 1 d DG U . . .
C19B C 0.3534(12) 0.8899(9) 0.6258(7) 0.248(5) Uani 1 1 d DG U . . .
C20B C 0.298(2) 0.8109(12) 0.5629(10) 0.265(7) Uani 1 1 d D U . . .
H20A H 0.272163 0.780269 0.586154 0.318 Uiso 1 1 calc R . . . .
H20B H 0.355487 0.799908 0.560248 0.318 Uiso 1 1 calc R . . . .
C21B C 0.262(3) 0.8076(14) 0.5105(15) 0.270(7) Uani 1 1 d D U . . .
H21A H 0.297010 0.830947 0.486395 0.324 Uiso 1 1 calc R . . . .
H21B H 0.210358 0.830446 0.512287 0.324 Uiso 1 1 calc R . . . .
C22B C 0.242(3) 0.7548(13) 0.4817(15) 0.273(7) Uani 1 1 d D U . . .
H22A H 0.294215 0.733689 0.476548 0.327 Uiso 1 1 calc R . . . .
H22B H 0.210972 0.729707 0.506911 0.327 Uiso 1 1 calc R . . . .
C23B C 0.201(2) 0.7533(12) 0.4311(11) 0.274(7) Uani 1 1 d D U . . .
H23B H 0.150256 0.776199 0.436891 0.328 Uiso 1 1 calc R . . . .
H23C H 0.233256 0.778436 0.406660 0.328 Uiso 1 1 calc R . . . .
N27B N 0.1176(16) 0.6492(9) 0.3302(9) 0.263(7) Uani 1 1 d D U . . .
C28B C 0.1264(16) 0.7083(8) 0.3512(9) 0.268(7) Uani 1 1 d DG U . . .
H28D H 0.102694 0.743474 0.335498 0.321 Uiso 1 1 calc R . . . .
N24B N 0.1769(13) 0.7057(10) 0.3996(8) 0.270(7) Uani 1 1 d DG U . . .
C25B C 0.1993(18) 0.6450(11) 0.4086(10) 0.268(7) Uani 1 1 d DG U . . .
H25B H 0.232901 0.630295 0.438138 0.322 Uiso 1 1 calc R . . . .
C26B C 0.1627(19) 0.6100(8) 0.3657(12) 0.266(7) Uani 1 1 d DG U . . .
H26B H 0.167449 0.567849 0.361540 0.320 Uiso 1 1 calc R . . . .
C29B C 0.0698(18) 0.6315(10) 0.2864(10) 0.254(7) Uani 1 1 d D U . . .
H29A H 0.095255 0.645060 0.252336 0.305 Uiso 1 1 calc DR . . . .
H29B H 0.016968 0.652191 0.288417 0.305 Uiso 1 1 calc R . . . .
C30B C 0.0553(13) 0.5697(8) 0.2821(9) 0.254(7) Uani 1 1 d D U . . .
C35B C -0.0030(12) 0.5434(9) 0.3142(8) 0.256(8) Uani 1 1 d DG U . . .
C34B C -0.0161(13) 0.4820(10) 0.3115(8) 0.257(8) Uani 1 1 d DG U . . .
H34B H -0.055863 0.463991 0.333494 0.308 Uiso 1 1 calc R . . . .
C33B C 0.0291(14) 0.4467(8) 0.2768(9) 0.256(8) Uani 1 1 d DG U . . .
C32B C 0.0873(13) 0.4730(9) 0.2446(8) 0.253(8) Uani 1 1 d DG U . . .
H32B H 0.118168 0.448950 0.220870 0.304 Uiso 1 1 calc R . . . .
C31B C 0.1004(12) 0.5345(9) 0.2473(8) 0.253(8) Uani 1 1 d DG U . . .
C36B C 0.1568(19) 0.5629(13) 0.2086(12) 0.250(11) Uani 1 1 d D U . . .
H36A H 0.196364 0.587575 0.229339 0.375 Uiso 1 1 calc DGR . . . .
H36B H 0.125971 0.588240 0.182388 0.375 Uiso 1 1 calc DGR . . . .
H36C H 0.185247 0.531701 0.188488 0.375 Uiso 1 1 calc GR . . . .
C37B C 0.011(2) 0.3814(12) 0.2718(14) 0.262(11) Uani 1 1 d D U . . .
H37A H 0.047373 0.362935 0.245921 0.392 Uiso 1 1 calc R . . . .
H37B H 0.017885 0.362315 0.307916 0.392 Uiso 1 1 calc R . . . .
H37C H -0.045509 0.376098 0.258223 0.392 Uiso 1 1 calc R . . . .
C38B C -0.0548(19) 0.5808(13) 0.3493(12) 0.253(11) Uani 1 1 d D U . . .
H38A H -0.092113 0.554885 0.368925 0.380 Uiso 1 1 calc R . . . .
H38B H -0.020614 0.602977 0.376060 0.380 Uiso 1 1 calc R . . . .
H38C H -0.085997 0.609145 0.326217 0.380 Uiso 1 1 calc R . . . .
C2A C 0.4236(14) 0.6037(8) 0.4473(7) 0.293(7) Uani 1 1 d D U . . .
C1A C 0.3929(14) 0.6023(8) 0.3934(7) 0.296(7) Uani 1 1 d DG U . . .
C6A C 0.4047(15) 0.6508(9) 0.3587(7) 0.298(7) Uani 1 1 d DG U . . .
H6A H 0.383674 0.649827 0.321835 0.357 Uiso 1 1 calc R . . . .
C5A C 0.4472(14) 0.7008(8) 0.3780(7) 0.298(7) Uani 1 1 d DG U . . .
C4A C 0.4779(14) 0.7022(8) 0.4320(7) 0.295(7) Uani 1 1 d DG U . . .
C3A C 0.4661(15) 0.6537(9) 0.4666(7) 0.294(7) Uani 1 1 d DG U . . .
H3A H 0.487100 0.654633 0.503491 0.353 Uiso 1 1 calc R . . . .
O7A O 0.3475(18) 0.5518(11) 0.3746(10) 0.295(8) Uani 1 1 d D U . . .
C8A C 0.333(3) 0.5469(18) 0.3130(12) 0.306(12) Uani 1 1 d D U . . .
H8AA H 0.300962 0.510722 0.304593 0.459 Uiso 1 1 calc R . . . .
H8AB H 0.302685 0.582237 0.299635 0.459 Uiso 1 1 calc R . . . .
H8AC H 0.384674 0.544629 0.294976 0.459 Uiso 1 1 calc R . . . .
O9A O 0.5204(19) 0.7536(10) 0.4500(11) 0.295(8) Uani 1 1 d D U . . .
C10A C 0.581(3) 0.7477(16) 0.4976(17) 0.294(12) Uani 1 1 d D U . . .
H10A H 0.605305 0.786840 0.505573 0.442 Uiso 1 1 calc R . . . .
H10B H 0.552756 0.733509 0.530107 0.442 Uiso 1 1 calc R . . . .
H10C H 0.622745 0.718984 0.488224 0.442 Uiso 1 1 calc R . . . .
C11A C 0.4045(14) 0.5510(9) 0.4869(9) 0.291(7) Uani 1 1 d D U . . .
H11A H 0.399429 0.512821 0.466338 0.350 Uiso 1 1 calc R . . . .
H11B H 0.447909 0.546784 0.515778 0.350 Uiso 1 1 calc R . . . .
C22A C 0.1767(12) 0.5997(7) 0.5582(8) 0.304(7) Uani 1 1 d D U . . .
C21A C 0.1773(12) 0.5612(8) 0.5133(8) 0.303(7) Uani 1 1 d DG U . . .
C26A C 0.2503(13) 0.5454(8) 0.4905(7) 0.300(7) Uani 1 1 d DG U . . .
H26A H 0.250727 0.519069 0.459783 0.360 Uiso 1 1 calc R . . . .
C25A C 0.3228(12) 0.5680(8) 0.5127(7) 0.294(7) Uani 1 1 d DG U . . .
C24A C 0.3222(12) 0.6065(8) 0.5576(8) 0.297(7) Uani 1 1 d DG U . . .
C23A C 0.2492(13) 0.6223(8) 0.5804(7) 0.301(7) Uani 1 1 d DG U . . .
H23A H 0.248781 0.648632 0.611121 0.361 Uiso 1 1 calc R . . . .
O27A O 0.1030(14) 0.5381(11) 0.4915(11) 0.305(8) Uani 1 1 d D U . . .
C28A C 0.109(2) 0.4812(16) 0.4582(18) 0.312(12) Uani 1 1 d D U . . .
H28A H 0.054472 0.468951 0.445134 0.468 Uiso 1 1 calc R . . . .
H28B H 0.142783 0.488243 0.426631 0.468 Uiso 1 1 calc R . . . .
H28C H 0.132890 0.449374 0.481307 0.468 Uiso 1 1 calc R . . . .
O29A O 0.3955(14) 0.6299(11) 0.5806(11) 0.296(8) Uani 1 1 d D U . . .
C30A C 0.388(2) 0.6749(18) 0.6266(16) 0.308(12) Uani 1 1 d D U . . .
H30A H 0.441504 0.688143 0.639416 0.462 Uiso 1 1 calc R . . . .
H30B H 0.356200 0.709519 0.612988 0.462 Uiso 1 1 calc R . . . .
H30C H 0.359614 0.656252 0.657096 0.462 Uiso 1 1 calc R . . . .
C31A C 0.0951(13) 0.6170(9) 0.5836(10) 0.308(7) Uani 1 1 d D U . . .
H31A H 0.055874 0.583792 0.577747 0.369 Uiso 1 1 calc R . . . .
H31B H 0.103511 0.622802 0.623732 0.369 Uiso 1 1 calc R . . . .
C42A C -0.0055(10) 0.7795(7) 0.5119(7) 0.313(7) Uani 1 1 d D U . . .
C43A C 0.0429(12) 0.7823(7) 0.5598(8) 0.312(7) Uani 1 1 d DG U . . .
H43A H 0.053757 0.819835 0.576932 0.375 Uiso 1 1 calc R . . . .
C44A C 0.0753(12) 0.7300(8) 0.5826(8) 0.313(7) Uani 1 1 d DG U . . .
C45A C 0.0594(11) 0.6751(7) 0.5576(8) 0.310(7) Uani 1 1 d DG U . . .
C46A C 0.0110(12) 0.6724(7) 0.5097(8) 0.311(7) Uani 1 1 d DG U . . .
H46A H 0.000109 0.634789 0.492607 0.373 Uiso 1 1 calc R . . . .
C41A C -0.0215(11) 0.7246(8) 0.4869(7) 0.313(7) Uani 1 1 d DG U . . .
O47A O -0.0698(17) 0.7218(11) 0.4380(9) 0.316(8) Uani 1 1 d D U . . .
C48A C -0.147(2) 0.687(2) 0.4378(16) 0.316(12) Uani 1 1 d D U . . .
H48A H -0.174132 0.688963 0.401259 0.474 Uiso 1 1 calc R . . . .
H48B H -0.135505 0.644790 0.446930 0.474 Uiso 1 1 calc R . . . .
H48C H -0.183166 0.703572 0.465193 0.474 Uiso 1 1 calc R . . . .
O49A O 0.1239(17) 0.7312(11) 0.6318(11) 0.314(8) Uani 1 1 d D U . . .
C50A C 0.124(3) 0.7871(18) 0.6655(16) 0.319(12) Uani 1 1 d D U . . .
H50A H 0.159777 0.781961 0.698104 0.479 Uiso 1 1 calc R . . . .
H50B H 0.143181 0.820724 0.643480 0.479 Uiso 1 1 calc R . . . .
H50C H 0.068747 0.795492 0.676955 0.479 Uiso 1 1 calc R . . . .
C51A C -0.0426(13) 0.8376(9) 0.4854(9) 0.312(7) Uani 1 1 d D U . . .
H51A H -0.096182 0.828691 0.467788 0.374 Uiso 1 1 calc R . . . .
H51B H -0.049846 0.868527 0.514047 0.374 Uiso 1 1 calc R . . . .
C62A C 0.1247(10) 0.9023(7) 0.3654(7) 0.310(7) Uani 1 1 d D U . . .
C63A C 0.1257(10) 0.9264(7) 0.4182(8) 0.308(7) Uani 1 1 d DG U . . .
H63A H 0.163360 0.957019 0.428173 0.369 Uiso 1 1 calc R . . . .
C64A C 0.0716(11) 0.9056(8) 0.4563(7) 0.308(7) Uani 1 1 d DG U . . .
C65A C 0.0165(10) 0.8607(7) 0.4417(8) 0.308(7) Uani 1 1 d DG U . . .
C66A C 0.0155(11) 0.8367(7) 0.3890(8) 0.311(7) Uani 1 1 d DG U . . .
H66A H -0.022108 0.806022 0.378963 0.373 Uiso 1 1 calc R . . . .
C61A C 0.0696(11) 0.8575(7) 0.3508(7) 0.311(7) Uani 1 1 d DG U . . .
O67A O 0.0701(15) 0.8340(11) 0.2968(9) 0.311(8) Uani 1 1 d D U . . .
C68A C -0.011(2) 0.824(2) 0.2687(15) 0.322(12) Uani 1 1 d D U . . .
H68A H -0.003657 0.807442 0.231753 0.483 Uiso 1 1 calc R . . . .
H68B H -0.042266 0.795088 0.290133 0.483 Uiso 1 1 calc R . . . .
H68C H -0.040716 0.861711 0.265793 0.483 Uiso 1 1 calc R . . . .
O69A O 0.0722(16) 0.9295(11) 0.5103(9) 0.308(8) Uani 1 1 d D U . . .
C70A C 0.112(3) 0.9907(15) 0.5171(15) 0.314(12) Uani 1 1 d D U . . .
H70A H 0.109605 1.003505 0.555530 0.471 Uiso 1 1 calc R . . . .
H70B H 0.168736 0.988105 0.506732 0.471 Uiso 1 1 calc R . . . .
H70C H 0.083360 1.019772 0.493318 0.471 Uiso 1 1 calc R . . . .
C71A C 0.1844(11) 0.9248(10) 0.3220(9) 0.311(7) Uani 1 1 d D U . . .
H71A H 0.202251 0.966327 0.330153 0.373 Uiso 1 1 calc R . . . .
H71B H 0.158972 0.923549 0.284524 0.373 Uiso 1 1 calc R . . . .
C82A C 0.3873(11) 0.8013(7) 0.3361(7) 0.305(7) Uani 1 1 d D U . . .
C81A C 0.3261(12) 0.7919(7) 0.2964(7) 0.309(7) Uani 1 1 d DG U . . .
C86A C 0.2610(11) 0.8313(8) 0.2919(7) 0.309(7) Uani 1 1 d DG U . . .
H86A H 0.219156 0.824895 0.264747 0.371 Uiso 1 1 calc R . . . .
C85A C 0.2573(10) 0.8802(8) 0.3271(7) 0.310(7) Uani 1 1 d DG U . . .
C84A C 0.3185(11) 0.8897(8) 0.3669(7) 0.310(7) Uani 1 1 d DG U . . .
C83A C 0.3836(11) 0.8502(8) 0.3714(7) 0.307(7) Uani 1 1 d DG U . . .
H83A H 0.425431 0.856692 0.398508 0.368 Uiso 1 1 calc DR . . . .
O87A O 0.3300(16) 0.7411(10) 0.2613(10) 0.311(8) Uani 1 1 d D U . . .
C88A C 0.250(2) 0.7255(17) 0.2317(18) 0.323(12) Uani 1 1 d D U . . .
H88A H 0.257229 0.690223 0.208378 0.484 Uiso 1 1 calc R . . . .
H88B H 0.209113 0.716815 0.258899 0.484 Uiso 1 1 calc R . . . .
H88C H 0.231875 0.759452 0.208817 0.484 Uiso 1 1 calc R . . . .
O89A O 0.3120(16) 0.9389(10) 0.4029(10) 0.312(8) Uani 1 1 d D U . . .
C90A C 0.373(2) 0.9469(18) 0.4488(14) 0.319(12) Uani 1 1 d D U . . .
H90A H 0.401196 0.908912 0.455713 0.478 Uiso 1 1 calc DGR . . . .
H90B H 0.345295 0.959177 0.482036 0.478 Uiso 1 1 calc GR . . . .
H90C H 0.411845 0.977741 0.438894 0.478 Uiso 1 1 calc DGR . . . .
C91A C 0.4596(15) 0.7564(8) 0.3405(9) 0.302(7) Uani 1 1 d D U . . .
H91A H 0.508133 0.778401 0.354484 0.363 Uiso 1 1 calc R . . . .
H91B H 0.470914 0.742101 0.302988 0.363 Uiso 1 1 calc R . . . .

loop_
_atom_site_aniso_label
_atom_site_aniso_U_11
_atom_site_aniso_U_22
_atom_site_aniso_U_33
_atom_site_aniso_U_23
_atom_site_aniso_U_13
_atom_site_aniso_U_12
Pd1B 0.244(4) 0.224(4) 0.177(3) -0.001(2) -0.051(3) -0.014(3)
I2B 0.273(12) 0.147(13) 0.215(13) -0.042(10) -0.068(10) 0.028(10)
Cl2B 0.266(14) 0.148(14) 0.217(14) -0.086(10) -0.095(11) 0.062(12)
I3B 0.216(7) 0.252(5) 0.172(3) 0.006(3) -0.024(4) 0.019(6)
Cl3B 0.22(2) 0.24(2) 0.153(18) 0.023(17) -0.04(2) 0.03(2)
I4B 0.259(6) 0.225(4) 0.195(4) 0.000(3) -0.031(4) 0.002(5)
Cl4B 0.26(2) 0.22(2) 0.178(19) 0.007(18) -0.03(2) 0.00(2)
C5B 0.309(15) 0.250(13) 0.265(15) -0.045(12) -0.035(12) 0.006(14)
C6B 0.312(16) 0.250(14) 0.273(16) -0.045(14) -0.022(14) 0.013(15)
C7B 0.312(17) 0.251(15) 0.281(17) -0.037(15) -0.018(15) 0.013(16)
C8B 0.316(17) 0.254(15) 0.285(18) -0.032(15) -0.015(15) 0.014(16)
C9B 0.314(17) 0.259(15) 0.279(17) -0.032(15) -0.016(15) 0.011(16)
C10B 0.311(16) 0.255(15) 0.273(16) -0.036(14) -0.024(14) 0.007(15)
C11B 0.33(2) 0.27(2) 0.29(2) -0.05(2) -0.008(19) 0.03(2)
C12B 0.32(3) 0.249(19) 0.31(2) -0.03(2) -0.01(2) 0.02(2)
C13B 0.31(2) 0.26(2) 0.29(2) -0.034(19) -0.013(19) 0.01(2)
C14B 0.303(13) 0.251(12) 0.252(13) -0.047(11) -0.055(11) -0.003(12)
N15B 0.295(11) 0.249(10) 0.242(11) -0.036(9) -0.065(10) -0.007(10)
C16B 0.297(12) 0.251(12) 0.243(12) -0.036(11) -0.068(11) -0.005(11)
C17B 0.296(12) 0.246(12) 0.239(12) -0.033(11) -0.070(11) -0.006(11)
N18B 0.294(11) 0.243(11) 0.227(11) -0.033(9) -0.073(10) -0.008(10)
C19B 0.279(9) 0.240(9) 0.220(9) -0.025(8) -0.063(8) -0.009(9)
C20B 0.310(13) 0.248(12) 0.230(12) -0.040(11) -0.086(11) -0.005(12)
C21B 0.320(15) 0.246(13) 0.236(13) -0.037(11) -0.101(12) -0.011(13)
C22B 0.328(15) 0.243(13) 0.238(14) -0.032(12) -0.109(12) -0.017(13)
C23B 0.332(16) 0.241(13) 0.239(14) -0.027(12) -0.112(12) -0.021(14)
N27B 0.329(16) 0.232(13) 0.220(14) -0.010(11) -0.110(11) -0.021(13)
C28B 0.331(16) 0.237(14) 0.227(14) -0.015(12) -0.112(12) -0.022(14)
N24B 0.332(16) 0.238(13) 0.231(14) -0.018(11) -0.113(11) -0.020(13)
C25B 0.330(17) 0.238(14) 0.228(15) -0.012(13) -0.116(12) -0.018(14)
C26B 0.329(17) 0.238(14) 0.224(15) -0.011(12) -0.117(12) -0.021(14)
C29B 0.327(17) 0.222(13) 0.206(14) -0.008(12) -0.108(12) -0.018(14)
C30B 0.332(18) 0.218(13) 0.204(15) -0.009(12) -0.099(11) -0.014(14)
C35B 0.339(18) 0.216(15) 0.204(15) -0.009(13) -0.093(12) -0.013(15)
C34B 0.343(19) 0.215(15) 0.206(16) -0.001(14) -0.088(13) -0.010(16)
C33B 0.339(19) 0.215(15) 0.206(16) 0.003(14) -0.090(13) -0.006(16)
C32B 0.335(19) 0.212(15) 0.206(16) 0.004(14) -0.093(13) -0.006(16)
C31B 0.332(19) 0.215(14) 0.205(16) -0.003(13) -0.097(12) -0.010(15)
C36B 0.33(2) 0.22(2) 0.20(2) -0.007(18) -0.097(16) 0.00(2)
C37B 0.34(3) 0.220(18) 0.22(2) -0.005(19) -0.08(2) -0.01(2)
C38B 0.34(2) 0.23(2) 0.19(2) -0.024(18) -0.103(16) -0.02(2)
C2A 0.350(14) 0.247(13) 0.274(13) 0.031(11) -0.103(11) -0.005(12)
C1A 0.353(15) 0.252(13) 0.274(13) 0.028(12) -0.099(12) -0.009(12)
C6A 0.355(16) 0.253(13) 0.277(14) 0.032(12) -0.095(12) -0.001(12)
C5A 0.357(15) 0.252(13) 0.277(13) 0.035(11) -0.094(12) 0.002(11)
C4A 0.356(15) 0.246(13) 0.276(13) 0.035(12) -0.091(12) 0.001(12)
C3A 0.352(15) 0.249(13) 0.275(14) 0.034(12) -0.096(12) -0.005(12)
O7A 0.352(17) 0.253(15) 0.271(15) 0.026(14) -0.096(14) -0.017(13)
C8A 0.37(3) 0.27(2) 0.280(19) 0.01(2) -0.09(2) -0.03(2)
O9A 0.357(18) 0.246(14) 0.274(15) 0.035(13) -0.092(14) 0.005(14)
C10A 0.37(3) 0.24(2) 0.27(2) 0.05(2) -0.094(18) 0.01(2)
C11A 0.345(15) 0.242(13) 0.279(13) 0.034(11) -0.107(12) -0.002(12)
C22A 0.346(14) 0.254(12) 0.306(14) 0.024(11) -0.095(12) -0.006(12)
C21A 0.343(15) 0.253(13) 0.306(14) 0.027(11) -0.098(13) -0.006(13)
C26A 0.344(15) 0.247(13) 0.300(15) 0.031(12) -0.101(13) -0.005(13)
C25A 0.343(14) 0.242(13) 0.289(14) 0.036(11) -0.106(12) -0.001(12)
C24A 0.346(15) 0.245(13) 0.294(14) 0.034(11) -0.104(13) -0.001(13)
C23A 0.348(15) 0.248(13) 0.300(15) 0.032(12) -0.097(13) -0.005(13)
O27A 0.339(16) 0.255(16) 0.314(17) 0.024(14) -0.097(14) -0.005(15)
C28A 0.34(2) 0.27(2) 0.32(2) 0.008(19) -0.11(2) -0.02(2)
O29A 0.348(16) 0.241(15) 0.292(17) 0.032(13) -0.109(15) 0.000(15)
C30A 0.36(2) 0.26(2) 0.29(2) 0.020(17) -0.10(2) 0.00(2)
C31A 0.349(15) 0.256(12) 0.310(14) 0.014(12) -0.093(12) -0.007(13)
C42A 0.358(15) 0.260(12) 0.314(14) 0.002(12) -0.092(12) 0.000(12)
C43A 0.356(16) 0.259(13) 0.314(15) 0.001(12) -0.092(12) -0.002(13)
C44A 0.355(15) 0.261(13) 0.317(15) 0.002(12) -0.092(12) -0.004(13)
C45A 0.353(15) 0.256(12) 0.314(14) 0.006(12) -0.092(12) -0.004(12)
C46A 0.357(16) 0.256(13) 0.313(15) 0.003(12) -0.091(12) -0.006(13)
C41A 0.360(16) 0.260(12) 0.313(15) 0.003(12) -0.092(12) -0.006(12)
O47A 0.364(18) 0.264(15) 0.313(16) 0.002(14) -0.092(14) -0.010(15)
C48A 0.37(2) 0.26(2) 0.31(2) -0.01(2) -0.07(2) -0.02(2)
O49A 0.355(17) 0.264(15) 0.316(17) -0.004(14) -0.092(14) -0.007(15)
C50A 0.36(3) 0.28(2) 0.32(2) -0.013(19) -0.08(2) -0.01(2)
C51A 0.355(15) 0.262(12) 0.311(14) -0.001(12) -0.101(12) 0.003(12)
C62A 0.355(15) 0.266(12) 0.299(14) 0.003(12) -0.115(12) -0.001(11)
C63A 0.350(15) 0.262(13) 0.303(15) -0.003(13) -0.114(13) -0.002(12)
C64A 0.349(15) 0.259(13) 0.308(15) -0.004(13) -0.113(13) 0.004(11)
C65A 0.352(15) 0.260(12) 0.305(14) -0.003(12) -0.108(12) 0.001(11)
C66A 0.356(16) 0.265(13) 0.302(15) -0.002(13) -0.113(13) -0.005(12)
C61A 0.357(15) 0.268(13) 0.299(15) 0.000(13) -0.116(13) -0.004(12)
O67A 0.355(18) 0.271(14) 0.299(16) 0.000(14) -0.119(15) -0.006(14)
C68A 0.37(2) 0.29(2) 0.30(2) -0.01(2) -0.13(2) -0.01(2)
O69A 0.343(17) 0.258(15) 0.315(16) -0.006(14) -0.116(14) 0.011(14)
C70A 0.34(2) 0.25(2) 0.34(2) -0.02(2) -0.11(2) 0.02(2)
C71A 0.360(15) 0.269(13) 0.294(14) 0.009(12) -0.114(12) 0.006(12)
C82A 0.367(15) 0.269(13) 0.272(13) 0.032(12) -0.109(12) 0.011(12)
C81A 0.371(15) 0.274(14) 0.273(14) 0.026(12) -0.111(12) 0.013(12)
C86A 0.371(16) 0.272(14) 0.276(14) 0.022(12) -0.113(12) 0.015(13)
C85A 0.368(15) 0.273(13) 0.282(14) 0.016(12) -0.114(11) 0.011(12)
C84A 0.372(15) 0.274(14) 0.276(14) 0.022(12) -0.115(12) 0.014(12)
C83A 0.369(16) 0.271(14) 0.272(14) 0.030(12) -0.111(12) 0.012(12)
O87A 0.375(18) 0.277(15) 0.273(16) 0.024(13) -0.113(14) 0.014(15)
C88A 0.39(2) 0.29(2) 0.28(2) 0.02(2) -0.12(2) 0.01(2)
O89A 0.375(18) 0.283(15) 0.270(16) 0.018(14) -0.119(14) 0.019(14)
C90A 0.37(3) 0.30(2) 0.27(2) 0.02(2) -0.127(19) 0.03(2)
C91A 0.363(15) 0.260(13) 0.276(14) 0.034(12) -0.099(12) 0.005(12)

loop_
_atom_type_symbol
_atom_type_description
_atom_type_scat_dispersion_real
_atom_type_scat_dispersion_imag
_atom_type_scat_source
C C 0.0181 0.0091 'International Tables Vol C Tables 4.2.6.8 and 6.1.1.4'
H H 0.0000 0.0000 'International Tables Vol C Tables 4.2.6.8 and 6.1.1.4'
Cl Cl 0.3639 0.7018 'International Tables Vol C Tables 4.2.6.8 and 6.1.1.4'
I I -0.3257 6.8362 'International Tables Vol C Tables 4.2.6.8 and 6.1.1.4'
N N 0.0311 0.0180 'International Tables Vol C Tables 4.2.6.8 and 6.1.1.4'
O O 0.0492 0.0322 'International Tables Vol C Tables 4.2.6.8 and 6.1.1.4'
Pd Pd 0.1215 3.9337 'International Tables Vol C Tables 4.2.6.8 and 6.1.1.4'

loop_
_exptl_crystal_face_index_h
_exptl_crystal_face_index_k
_exptl_crystal_face_index_l
_exptl_crystal_face_perp_dist
4 13 4 0.0347
-5 -4 -13 0.0588
-3 -14 -2 0.0478
1 -12 8 0.0581
5 -3 13 0.0546
5 4 13 0.0455
-1 0 1 0.0212
1 0 -1 0.0052
-1 13 -7 0.0555
-10 5 3 0.0457
7 -9 6 0.0462
-10 0 -5 0.0498

loop_
_geom_angle_atom_site_label_1
_geom_angle_atom_site_label_2
_geom_angle_atom_site_label_3
_geom_angle
Cl2B Pd1B I3B 90.4(7)
Cl2B Pd1B I4B 99.4(7)
I3B Pd1B I4B 169.7(3)
Cl3B Pd1B I2B 103(3)
Cl3B Pd1B Cl4B 171(5)
Cl4B Pd1B I2B 85(4)
C19B Pd1B I2B 172.2(8)
C19B Pd1B Cl2B 175.2(8)
C19B Pd1B I3B 89.0(5)
C19B Pd1B Cl3B 76(3)
C19B Pd1B I4B 81.0(5)
C19B Pd1B Cl4B 96(4)
C6B C5B C10B 120.0
C6B C5B C14B 119.8(8)
C10B C5B C14B 120.2(8)
C5B C6B C11B 120.5(8)
C7B C6B C5B 120.0
C7B C6B C11B 119.5(8)
C6B C7B H7B 120.0
C6B C7B C8B 120.0
C8B C7B H7B 120.0
C7B C8B C12B 119.9(8)
C9B C8B C7B 120.0
C9B C8B C12B 120.1(8)
C8B C9B H9B 120.0
C8B C9B C10B 120.0
C10B C9B H9B 120.0
C5B C10B C13B 120.1(8)
C9B C10B C5B 120.0
C9B C10B C13B 119.9(8)
C6B C11B H11C 109.5
C6B C11B H11D 109.5
C6B C11B H11E 109.5
H11C C11B H11D 109.5
H11C C11B H11E 109.5
H11D C11B H11E 109.5
C8B C12B H12A 109.5
C8B C12B H12B 109.5
C8B C12B H12C 109.5
H12A C12B H12B 109.5
H12A C12B H12C 109.5
H12B C12B H12C 109.5
C10B C13B H13A 109.5
C10B C13B H13B 109.5
C10B C13B H13C 109.5
H13A C13B H13B 109.5
H13A C13B H13C 109.5
H13B C13B H13C 109.5
C5B C14B H14A 107.1
C5B C14B H14B 107.1
H14A C14B H14B 106.8
N15B C14B C5B 121.0(17)
N15B C14B H14A 107.1
N15B C14B H14B 107.1
C14B N15B C16B 125.6(9)
C14B N15B C19B 126.4(9)
C16B N15B C19B 108.0
N15B C16B H16B 126.0
N15B C16B C17B 108.0
C17B C16B H16B 126.0
C16B C17B H17B 126.0
N18B C17B C16B 108.0
N18B C17B H17B 126.0
C19B N18B C17B 108.0
C20B N18B C17B 125.4(9)
C20B N18B C19B 126.5(9)
N15B C19B Pd1B 134.5(10)
N18B C19B Pd1B 117.5(10)
N18B C19B N15B 108.0
N18B C20B H20A 108.1
N18B C20B H20B 108.1
N18B C20B C21B 117(2)
H20A C20B H20B 107.3
C21B C20B H20A 108.1
C21B C20B H20B 108.1
C20B C21B H21A 105.9
C20B C21B H21B 105.9
C20B C21B C22B 126(3)
H21A C21B H21B 106.2
C22B C21B H21A 105.9
C22B C21B H21B 105.9
C21B C22B H22A 106.3
C21B C22B H22B 106.3
H22A C22B H22B 106.4
C23B C22B C21B 124(3)
C23B C22B H22A 106.3
C23B C22B H22B 106.3
C22B C23B H23B 104.8
C22B C23B H23C 104.8
H23B C23B H23C 105.8
N24B C23B C22B 130(2)
N24B C23B H23B 104.8
N24B C23B H23C 104.8
C26B N27B C28B 108.0
C29B N27B C28B 126.8(9)
C29B N27B C26B 125.0(9)
N27B C28B H28D 126.0
N24B C28B N27B 108.0
N24B C28B H28D 126.0
C23B N24B C28B 125.8(9)
C23B N24B C25B 126.2(9)
C28B N24B C25B 108.0
N24B C25B H25B 126.0
N24B C25B C26B 108.0
C26B C25B H25B 126.0
N27B C26B C25B 108.0
N27B C26B H26B 126.0
C25B C26B H26B 126.0
N27B C29B H29A 108.3
N27B C29B H29B 108.3
N27B C29B C30B 115.9(19)
H29A C29B H29B 107.4
C30B C29B H29A 108.3
C30B C29B H29B 108.3
C35B C30B C29B 119.5(8)
C35B C30B C31B 120.0
C31B C30B C29B 120.5(8)
C30B C35B C34B 120.0
C30B C35B C38B 120.7(8)
C34B C35B C38B 119.2(8)
C35B C34B H34B 120.0
C33B C34B C35B 120.0
C33B C34B H34B 120.0
C34B C33B C32B 120.0
C34B C33B C37B 119.3(8)
C32B C33B C37B 120.6(8)
C33B C32B H32B 120.0
C31B C32B C33B 120.0
C31B C32B H32B 120.0
C30B C31B C36B 120.3(8)
C32B C31B C30B 120.0
C32B C31B C36B 119.4(8)
C31B C36B H36A 109.5
C31B C36B H36B 109.5
C31B C36B H36C 109.5
H36A C36B H36B 109.5
H36A C36B H36C 109.5
H36B C36B H36C 109.5
C33B C37B H37A 109.5
C33B C37B H37B 109.5
C33B C37B H37C 109.5
H37A C37B H37B 109.5
H37A C37B H37C 109.5
H37B C37B H37C 109.5
C35B C38B H38A 109.5
C35B C38B H38B 109.5
C35B C38B H38C 109.5
H38A C38B H38B 109.5
H38A C38B H38C 109.5
H38B C38B H38C 109.5
C1A C2A C3A 120.0
C1A C2A C11A 119.4(7)
C3A C2A C11A 120.5(7)
C2A C1A O7A 119.6(7)
C6A C1A C2A 120.0
C6A C1A O7A 120.4(7)
C1A C6A H6A 120.0
C5A C6A C1A 120.0
C5A C6A H6A 120.0
C6A C5A C4A 120.0
C6A C5A C91A 121.1(7)
C4A C5A C91A 118.9(7)
C5A C4A O9A 118.3(7)
C3A C4A C5A 120.0
C3A C4A O9A 121.7(7)
C2A C3A H3A 120.0
C4A C3A C2A 120.0
C4A C3A H3A 120.0
C1A O7A C8A 116.2(15)
O7A C8A H8AA 109.5
O7A C8A H8AB 109.5
O7A C8A H8AC 109.5
H8AA C8A H8AB 109.5
H8AA C8A H8AC 109.5
H8AB C8A H8AC 109.5
C4A O9A C10A 118.5(15)
O9A C10A H10A 109.5
O9A C10A H10B 109.5
O9A C10A H10C 109.5
H10A C10A H10B 109.5
H10A C10A H10C 109.5
H10B C10A H10C 109.5
C2A C11A H11A 110.7
C2A C11A H11B 110.7
H11A C11A H11B 108.8
C25A C11A C2A 105.2(13)
C25A C11A H11A 110.7
C25A C11A H11B 110.7
C21A C22A C23A 120.0
C21A C22A C31A 119.7(7)
C23A C22A C31A 120.3(7)
C22A C21A C26A 120.0
C22A C21A O27A 119.2(8)
C26A C21A O27A 120.8(8)
C21A C26A H26A 120.0
C21A C26A C25A 120.0
C25A C26A H26A 120.0
C26A C25A C11A 120.1(7)
C26A C25A C24A 120.0
C24A C25A C11A 119.9(7)
C25A C24A O29A 120.5(8)
C23A C24A C25A 120.0
C23A C24A O29A 119.5(8)
C22A C23A H23A 120.0
C24A C23A C22A 120.0
C24A C23A H23A 120.0
C21A O27A C28A 115.8(16)
O27A C28A H28A 109.5
O27A C28A H28B 109.5
O27A C28A H28C 109.5
H28A C28A H28B 109.5
H28A C28A H28C 109.5
H28B C28A H28C 109.5
C24A O29A C30A 116.1(16)
O29A C30A H30A 109.5
O29A C30A H30B 109.5
O29A C30A H30C 109.5
H30A C30A H30B 109.5
H30A C30A H30C 109.5
H30B C30A H30C 109.5
C22A C31A H31A 109.3
C22A C31A H31B 109.3
H31A C31A H31B 107.9
C45A C31A C22A 111.7(9)
C45A C31A H31A 109.3
C45A C31A H31B 109.3
C43A C42A C41A 120.0
C43A C42A C51A 121.0(7)
C41A C42A C51A 119.0(7)
C42A C43A H43A 120.0
C44A C43A C42A 120.0
C44A C43A H43A 120.0
C43A C44A O49A 121.4(8)
C45A C44A C43A 120.0
C45A C44A O49A 118.6(7)
C44A C45A C31A 119.8(7)
C46A C45A C31A 120.2(7)
C46A C45A C44A 120.0
C45A C46A H46A 120.0
C45A C46A C41A 120.0
C41A C46A H46A 120.0
C42A C41A O47A 120.0(8)
C46A C41A C42A 120.0
C46A C41A O47A 120.0(8)
C41A O47A C48A 118.8(16)
O47A C48A H48A 109.5
O47A C48A H48B 109.5
O47A C48A H48C 109.5
H48A C48A H48B 109.5
H48A C48A H48C 109.5
H48B C48A H48C 109.5
C44A O49A C50A 117.8(16)
O49A C50A H50A 109.5
O49A C50A H50B 109.5
O49A C50A H50C 109.5
H50A C50A H50B 109.5
H50A C50A H50C 109.5
H50B C50A H50C 109.5
C42A C51A H51A 110.1
C42A C51A H51B 110.1
H51A C51A H51B 108.4
C65A C51A C42A 108.1(9)
C65A C51A H51A 110.1
C65A C51A H51B 110.1
C63A C62A C61A 120.0
C63A C62A C71A 121.0(7)
C61A C62A C71A 119.0(7)
C62A C63A H63A 120.0
C64A C63A C62A 120.0
C64A C63A H63A 120.0
C63A C64A C65A 120.0
C63A C64A O69A 120.6(8)
C65A C64A O69A 119.4(8)
C64A C65A C51A 119.0(7)
C64A C65A C66A 120.0
C66A C65A C51A 121.0(7)
C65A C66A H66A 120.0
C61A C66A C65A 120.0
C61A C66A H66A 120.0
C62A C61A O67A 118.6(8)
C66A C61A C62A 120.0
C66A C61A O67A 121.4(8)
C61A O67A C68A 116.5(16)
O67A C68A H68A 109.5
O67A C68A H68B 109.5
O67A C68A H68C 109.5
H68A C68A H68B 109.5
H68A C68A H68C 109.5
H68B C68A H68C 109.5
C64A O69A C70A 115.3(15)
O69A C70A H70A 109.5
O69A C70A H70B 109.5
O69A C70A H70C 109.5
H70A C70A H70B 109.5
H70A C70A H70C 109.5
H70B C70A H70C 109.5
C62A C71A H71A 110.9
C62A C71A H71B 110.9
C62A C71A C85A 104.2(9)
H71A C71A H71B 108.9
C85A C71A H71A 110.9
C85A C71A H71B 110.9
C81A C82A C83A 120.0
C81A C82A C91A 119.1(7)
C83A C82A C91A 120.9(7)
C82A C81A O87A 119.4(7)
C86A C81A C82A 120.0
C86A C81A O87A 120.6(7)
C81A C86A H86A 120.0
C81A C86A C85A 120.0
C85A C86A H86A 120.0
C86A C85A C71A 120.1(7)
C84A C85A C71A 119.9(7)
C84A C85A C86A 120.0
C85A C84A C83A 120.0
C85A C84A O89A 118.6(7)
C83A C84A O89A 121.4(7)
C82A C83A H83A 120.0
C84A C83A C82A 120.0
C84A C83A H83A 120.0
C81A O87A C88A 114.0(15)
O87A C88A H88A 109.5
O87A C88A H88B 109.5
O87A C88A H88C 109.5
H88A C88A H88B 109.5
H88A C88A H88C 109.5
H88B C88A H88C 109.5
C84A O89A C90A 119.6(13)
O89A C90A H90A 109.5
O89A C90A H90B 109.5
O89A C90A H90C 109.5
H90A C90A H90B 109.5
H90A C90A H90C 109.5
H90B C90A H90C 109.5
C5A C91A H91A 108.3
C5A C91A H91B 108.3
C82A C91A C5A 115.9(14)
C82A C91A H91A 108.3
C82A C91A H91B 108.3
H91A C91A H91B 107.4

loop_
_geom_bond_atom_site_label_1
_geom_bond_atom_site_label_2
_geom_bond_distance
Pd1B I2B 2.620(16)
Pd1B Cl2B 2.39(3)
Pd1B I3B 2.566(6)
Pd1B Cl3B 2.38(3)
Pd1B I4B 2.614(6)
Pd1B Cl4B 2.39(3)
Pd1B C19B 1.95(2)
C5B C6B 1.3900
C5B C10B 1.3900
C5B C14B 1.402(13)
C6B C7B 1.3900
C6B C11B 1.49(2)
C7B H7B 0.9500
C7B C8B 1.3900
C8B C9B 1.3900
C8B C12B 1.49(2)
C9B H9B 0.9500
C9B C10B 1.3900
C10B C13B 1.48(2)
C11B H11C 0.9800
C11B H11D 0.9800
C11B H11E 0.9800
C12B H12A 0.9800
C12B H12B 0.9800
C12B H12C 0.9800
C13B H13A 0.9800
C13B H13B 0.9800
C13B H13C 0.9800
C14B H14A 0.9900
C14B H14B 0.9900
C14B N15B 1.368(12)
N15B C16B 1.4200
N15B C19B 1.4200
C16B H16B 0.9500
C16B C17B 1.4200
C17B H17B 0.9500
C17B N18B 1.4200
N18B C19B 1.4200
N18B C20B 1.367(12)
C20B H20A 0.9900
C20B H20B 0.9900
C20B C21B 1.388(16)
C21B H21A 0.9900
C21B H21B 0.9900
C21B C22B 1.402(16)
C22B H22A 0.9900
C22B H22B 0.9900
C22B C23B 1.388(16)
C23B H23B 0.9900
C23B H23C 0.9900
C23B N24B 1.359(12)
N27B C28B 1.4200
N27B C26B 1.4200
N27B C29B 1.362(12)
C28B H28D 0.9500
C28B N24B 1.4200
N24B C25B 1.4200
C25B H25B 0.9500
C25B C26B 1.4200
C26B H26B 0.9500
C29B H29A 0.9900
C29B H29B 0.9900
C29B C30B 1.402(13)
C30B C35B 1.3900
C30B C31B 1.3900
C35B C34B 1.3900
C35B C38B 1.49(2)
C34B H34B 0.9500
C34B C33B 1.3900
C33B C32B 1.3900
C33B C37B 1.493(19)
C32B H32B 0.9500
C32B C31B 1.3900
C31B C36B 1.49(2)
C36B H36A 0.9800
C36B H36B 0.9800
C36B H36C 0.9800
C37B H37A 0.9800
C37B H37B 0.9800
C37B H37C 0.9800
C38B H38A 0.9800
C38B H38B 0.9800
C38B H38C 0.9800
C2A C1A 1.3900
C2A C3A 1.3900
C2A C11A 1.557(10)
C1A C6A 1.3900
C1A O7A 1.419(15)
C6A H6A 0.9500
C6A C5A 1.3900
C5A C4A 1.3900
C5A C91A 1.559(10)
C4A C3A 1.3900
C4A O9A 1.407(15)
C3A H3A 0.9500
O7A C8A 1.51(2)
C8A H8AA 0.9800
C8A H8AB 0.9800
C8A H8AC 0.9800
O9A C10A 1.50(2)
C10A H10A 0.9800
C10A H10B 0.9800
C10A H10C 0.9800
C11A H11A 0.9900
C11A H11B 0.9900
C11A C25A 1.556(11)
C22A C21A 1.3900
C22A C23A 1.3900
C22A C31A 1.552(10)
C21A C26A 1.3900
C21A O27A 1.416(15)
C26A H26A 0.9500
C26A C25A 1.3900
C25A C24A 1.3900
C24A C23A 1.3900
C24A O29A 1.415(15)
C23A H23A 0.9500
O27A C28A 1.51(2)
C28A H28A 0.9800
C28A H28B 0.9800
C28A H28C 0.9800
O29A C30A 1.51(2)
C30A H30A 0.9800
C30A H30B 0.9800
C30A H30C 0.9800
C31A H31A 0.9900
C31A H31B 0.9900
C31A C45A 1.549(10)
C42A C43A 1.3900
C42A C41A 1.3900
C42A C51A 1.562(10)
C43A H43A 0.9500
C43A C44A 1.3900
C44A C45A 1.3900
C44A O49A 1.416(15)
C45A C46A 1.3900
C46A H46A 0.9500
C46A C41A 1.3900
C41A O47A 1.409(15)
O47A C48A 1.50(2)
C48A H48A 0.9800
C48A H48B 0.9800
C48A H48C 0.9800
O49A C50A 1.49(2)
C50A H50A 0.9800
C50A H50B 0.9800
C50A H50C 0.9800
C51A H51A 0.9900
C51A H51B 0.9900
C51A C65A 1.556(10)
C62A C63A 1.3900
C62A C61A 1.3900
C62A C71A 1.553(10)
C63A H63A 0.9500
C63A C64A 1.3900
C64A C65A 1.3900
C64A O69A 1.417(15)
C65A C66A 1.3900
C66A H66A 0.9500
C66A C61A 1.3900
C61A O67A 1.413(15)
O67A C68A 1.50(2)
C68A H68A 0.9800
C68A H68B 0.9800
C68A H68C 0.9800
O69A C70A 1.52(2)
C70A H70A 0.9800
C70A H70B 0.9800
C70A H70C 0.9800
C71A H71A 0.9900
C71A H71B 0.9900
C71A C85A 1.562(10)
C82A C81A 1.3900
C82A C83A 1.3900
C82A C91A 1.558(15)
C81A C86A 1.3900
C81A O87A 1.422(15)
C86A H86A 0.9500
C86A C85A 1.3900
C85A C84A 1.3900
C84A C83A 1.3900
C84A O89A 1.411(15)
C83A H83A 0.9500
O87A C88A 1.52(2)
C88A H88A 0.9800
C88A H88B 0.9800
C88A H88C 0.9800
O89A C90A 1.49(2)
C90A H90A 0.9800
C90A H90B 0.9800
C90A H90C 0.9800
C91A H91A 0.9900
C91A H91B 0.9900

loop_
_platon_squeeze_void_nr
_platon_squeeze_void_average_x
_platon_squeeze_void_average_y
_platon_squeeze_void_average_z
_platon_squeeze_void_volume
_platon_squeeze_void_count_electrons
_platon_squeeze_void_content
1 0.037 0.007 0.149 2551 999 17(CHCl3)

loop_
_exptl_oxdiff_crystal_face_indexfrac_h
_exptl_oxdiff_crystal_face_indexfrac_k
_exptl_oxdiff_crystal_face_indexfrac_l
_exptl_oxdiff_crystal_face_x
_exptl_oxdiff_crystal_face_y
_exptl_oxdiff_crystal_face_z
3.9985 13.0072 3.9956 -0.7226 0.6167 -0.3390
-5.0007 -3.9994 -12.9966 0.7181 -0.4826 -0.5025
-2.9984 -14.0082 -1.9959 0.6887 -0.5565 0.4991
1.0022 -12.0092 8.0017 0.1874 -0.1946 0.9408
5.0011 -3.0047 12.9980 -0.3999 0.3335 0.8349
5.0007 3.9994 12.9966 -0.7181 0.4826 0.5025
-0.9993 -0.0005 1.0003 -0.0600 -0.0918 0.0166
0.9993 0.0005 -1.0003 0.0600 0.0918 -0.0166
-1.0020 13.0095 -7.0019 -0.2793 0.2125 -0.9453
-9.9948 5.0000 3.0021 -0.5019 -0.7874 -0.3733
6.9987 -9.0057 5.9992 0.2251 0.4063 0.8713
-9.9965 -0.0005 -4.9963 0.0970 -0.8666 -0.4804
